data_6000587
loop_
_publ_author_name
'Ruchaud, N.'
'Grannec, J.'
'Gravereau, P.'
'Nunez, P.'
'Tressaud, A.'
'Massa, W.'
'Frenzen, G.'
'Babel, D.'

_publ_section_title
;
 Copper weberites - crystal-structure and magnetic investigation of
 Na2CuGaF7 and Na2CuINF7
;
_journal_name_full 'Zeitschrift Fur Anorganische Und Allgemeine Chemie'
_journal_page_first 67
_journal_page_last 74
_journal_paper_doi 10.1002/zaac.19926100112
_journal_volume 610
_journal_year 1992
_chemical_formula_sum 'Cu F7 In Na2'
_space_group_name_H-M_alt 'P m n b'
_cell_angle_alpha 90.000
_cell_angle_beta 90.000
_cell_angle_gamma 90.000
_cell_length_a 7.3180
_cell_length_b 10.6020
_cell_length_c 7.7120
_cell_volume 598.34
_cod_database_code 6000587

loop_
_atom_site_label
_atom_site_fract_x
_atom_site_fract_y
_atom_site_fract_z
? ? ? ?
